data_9015070
loop_
_publ_author_name
'Yamada, T.'
'Hiroi, Z.'
'Takano, M.'

_publ_section_title
;
 Spin-1/2 quantum antiferromagnetic chains with tunable superexchange
 interactions found in BaCu2(Si1-xGex)2O7
;
_journal_name_full 'Journal of Solid State Chemistry'
_journal_page_first 101
_journal_page_last 109
_journal_paper_doi 10.1006/jssc.2000.8968
_journal_volume 156
_journal_year 2001
_chemical_compound_source Synthetic
_chemical_formula_sum 'Ba Cu2 Ge2 O7'
_space_group_IT_number 62
_symmetry_space_group_name_Hall '-P 2ac 2n'
_symmetry_space_group_name_H-M 'P n m a'
_cell_angle_alpha 90
_cell_angle_beta 90
_cell_angle_gamma 90
_cell_length_a 7.04765
_cell_length_b 13.40700
_cell_length_c 7.02755
_cell_formula_units_Z 4
_cell_volume 664.018
_database_code_amcsd 0018762
_exptl_crystal_density_diffrn 5.218
_cod_database_code 9015070
_amcsd_formula_title BaCu2Ge2O7

loop_
_space_group_symop_operation_xyz
x,y,z
x,1/2-y,z
-x,1/2+y,-z
1/2-x,1/2+y,1/2+z
1/2+x,1/2-y,1/2-z
1/2+x,y,1/2-z
1/2-x,-y,1/2+z
-x,-y,-z

loop_
_atom_site_label
_atom_site_fract_x
_atom_site_fract_y
_atom_site_fract_z
_atom_site_U_iso_or_equiv
Ba -0.02100 0.25000 0.94850 0.00747
Cu 0.21720 0.00400 0.79800 0.00798
Ge -0.00770 0.13050 0.47100 0.00241
O1 0.10070 0.25000 0.48310 0.00101
O2 -0.18840 0.13640 0.63410 0.01254
O3 -0.05630 0.11430 0.23570 0.01191
O4 0.16960 0.04760 0.53650 0.00621

loop_
_cod_related_entry_id
_cod_related_entry_database
_cod_related_entry_code
1 AMCSD 0018762
